data_7034445
loop_
_publ_author_name
'Shu, Yu-Bo'
'Tu, Na'
'Shi, Hua-Tian'
'Yin, Ye-Gao'
'Liu, Wei-Sheng'

_publ_section_title
;
 Photodimerization behaviour of 1D-3D Zn(ii) coordination polymers with
 tetrazolyl styrylpyridine.
;
_journal_issue 16
_journal_name_full 'Dalton transactions (Cambridge, England : 2003)'
_journal_page_first 7131
_journal_page_last 7134
_journal_paper_doi 10.1039/c5dt00614g
_journal_volume 44
_journal_year 2015
_chemical_formula_moiety 'C14 H12 Br N5 O2 Zn2'
_chemical_formula_sum 'C14 H12 Br N5 O2 Zn2'
_chemical_formula_weight 492.97
_chemical_name_systematic
;
?
;
_space_group_IT_number 14
_symmetry_cell_setting monoclinic
_symmetry_space_group_name_Hall '-P 2yn'
_symmetry_space_group_name_H-M 'P 1 21/n 1'
_atom_sites_solution_hydrogens geom
_atom_sites_solution_primary direct
_atom_sites_solution_secondary difmap
_audit_creation_method SHELXL-97
_audit_update_record
;
2011-08-28 deposited with the CCDC.
2015-03-05 downloaded from the CCDC.
;
_cell_angle_alpha 90.00
_cell_angle_beta 106.616(10)
_cell_angle_gamma 90.00
_cell_formula_units_Z 4
_cell_length_a 7.5793(8)
_cell_length_b 25.862(3)
_cell_length_c 9.1467(9)
_cell_measurement_temperature 295(2)
_cell_volume 1718.0(3)
_computing_structure_refinement 'SHELXL-97 (Sheldrick, 1997)'
_computing_structure_solution 'SHELXS-97 (Sheldrick, 1990)'
_diffrn_ambient_temperature 295(2)
_diffrn_measured_fraction_theta_full 0.999
_diffrn_measured_fraction_theta_max 0.999
_diffrn_radiation_monochromator graphite
_diffrn_radiation_source 'fine-focus sealed tube'
_diffrn_radiation_type MoK\a
_diffrn_radiation_wavelength 0.71073
_diffrn_reflns_av_R_equivalents 0.0756
_diffrn_reflns_av_sigmaI/netI 0.1057
_diffrn_reflns_limit_h_max 8
_diffrn_reflns_limit_h_min -9
_diffrn_reflns_limit_k_max 30
_diffrn_reflns_limit_k_min -22
_diffrn_reflns_limit_l_max 10
_diffrn_reflns_limit_l_min -10
_diffrn_reflns_number 7962
_diffrn_reflns_theta_full 25.00
_diffrn_reflns_theta_max 25.00
_diffrn_reflns_theta_min 2.81
_exptl_absorpt_coefficient_mu 5.134
_exptl_absorpt_correction_T_max 0.463
_exptl_absorpt_correction_T_min 0.303
_exptl_absorpt_correction_type multi-scan
_exptl_crystal_colour yellow
_exptl_crystal_density_diffrn 1.906
_exptl_crystal_density_method 'not measured'
_exptl_crystal_description Block
_exptl_crystal_F_000 968.0
_exptl_crystal_size_max 0.25
_exptl_crystal_size_mid 0.20
_exptl_crystal_size_min 0.15
_refine_diff_density_max 0.950
_refine_diff_density_min -1.096
_refine_diff_density_rms 0.161
_refine_ls_extinction_method none
_refine_ls_goodness_of_fit_ref 1.127
_refine_ls_hydrogen_treatment mixed
_refine_ls_matrix_type full
_refine_ls_number_parameters 226
_refine_ls_number_reflns 3001
_refine_ls_number_restraints 0
_refine_ls_restrained_S_all 1.127
_refine_ls_R_factor_all 0.1432
_refine_ls_R_factor_gt 0.0936
_refine_ls_shift/su_max 0.000
_refine_ls_shift/su_mean 0.000
_refine_ls_structure_factor_coef Fsqd
_refine_ls_weighting_details 'calc w=1/[\s^2^(Fo^2^)+(0.0188P)^2^+35.0453P] where P=(Fo^2^+2Fc^2^)/3'
_refine_ls_weighting_scheme calc
_refine_ls_wR_factor_gt 0.1796
_refine_ls_wR_factor_ref 0.2047
_reflns_number_gt 1934
_reflns_number_total 3003
_reflns_threshold_expression >2sigma(I)
_cod_data_source_file c5dt00614g2.cif
_cod_data_source_block compound_3'
_cod_depositor_comments
;
The following automatic conversions were performed:

'_exptl_absorpt_correction_type' value 'Multi-scan' changed to
'multi-scan' according to
/usr/data/users/saulius/crontab/automatic-downloads/rss-feeds/RSC/lib/dictionaries/cif_core.dic
dictionary named 'cif_core.dic' version 2.4.2 from 2011-04-26.

Automatic conversion script
Id: cif_fix_values 3105 2015-03-04 15:46:00Z robertas 

 Adding full bibliography for 7034443--7034448.cif.
;
_cod_original_sg_symbol_H-M P21/n
_cod_database_code 7034445

loop_
_symmetry_equiv_pos_as_xyz
'x, y, z'
'-x+1/2, y+1/2, -z+1/2'
'-x, -y, -z'
'x-1/2, -y-1/2, z-1/2'

loop_
_atom_site_label
_atom_site_type_symbol
_atom_site_fract_x
_atom_site_fract_y
_atom_site_fract_z
_atom_site_U_iso_or_equiv
_atom_site_adp_type
_atom_site_occupancy
_atom_site_symmetry_multiplicity
_atom_site_calc_flag
_atom_site_refinement_flags
_atom_site_disorder_assembly
_atom_site_disorder_group
Zn2 Zn 0.8810(2) 0.22609(7) 1.28470(18) 0.0372(5) Uani 1 1 d . . .
Zn1 Zn 1.5245(2) 0.31623(7) 1.16611(18) 0.0382(5) Uani 1 1 d . . .
N4 N 1.0175(14) 0.2728(5) 1.1762(13) 0.041(3) Uani 1 1 d . A .
N3 N 1.1962(14) 0.2732(5) 1.2154(13) 0.039(3) Uani 1 1 d . . .
N2 N 1.2480(13) 0.3120(4) 1.1403(11) 0.033(3) Uani 1 1 d . A .
N5 N 0.9474(14) 0.3101(5) 1.0777(12) 0.041(3) Uani 1 1 d . . .
C11 C 1.0675(16) 0.3787(6) 0.9502(14) 0.033(3) Uani 1 1 d . . .
C14 C 1.0879(16) 0.3343(6) 1.0533(14) 0.032(3) Uani 1 1 d . A .
C8 C 1.0181(18) 0.4605(6) 0.7441(16) 0.040(3) Uani 1 1 d . A .
C3 C 0.7714(19) 0.5635(7) 0.4625(17) 0.046(4) Uani 1 1 d . . .
C13 C 0.9188(18) 0.4164(6) 0.7061(15) 0.046(4) Uani 1 1 d . . .
H13 H 0.8342 0.4136 0.6101 0.055 Uiso 1 1 calc R A .
C12 C 0.9408(19) 0.3754(6) 0.8075(16) 0.050(4) Uani 1 1 d . A .
H12 H 0.8704 0.3456 0.7796 0.060 Uiso 1 1 calc R . .
C9 C 1.138(2) 0.4643(7) 0.8881(17) 0.054(4) Uani 1 1 d . . .
H9 H 1.2033 0.4949 0.9176 0.065 Uiso 1 1 calc R A .
C4 C 0.616(2) 0.5691(7) 0.339(2) 0.071(5) Uani 1 1 d . . .
H4 H 0.5465 0.5405 0.2950 0.085 Uiso 1 1 calc R . .
C6 C 0.8555(18) 0.5111(6) 0.4911(16) 0.046(4) Uani 1 1 d . . .
H6 H 0.7617 0.4846 0.4870 0.055 Uiso 1 1 calc R . .
C10 C 1.165(2) 0.4234(7) 0.9907(19) 0.059(5) Uani 1 1 d . A .
H10 H 1.2491 0.4264 1.0868 0.071 Uiso 1 1 calc R . .
C2 C 0.856(2) 0.6078(7) 0.5297(18) 0.057(5) Uani 1 1 d . . .
H2 H 0.9535 0.6057 0.6186 0.069 Uiso 1 1 calc R . .
O1 O 1.5496(11) 0.2929(4) 0.9737(9) 0.045(3) Uani 1 1 d . . .
H1 H 1.6624 0.2931 0.9757 0.067 Uiso 1 1 d R . .
O2 O 0.6627(11) 0.2630(4) 1.3109(12) 0.054(3) Uani 1 1 d . . .
H2A H 0.6229 0.2550 1.3954 0.080 Uiso 1 1 calc R . .
C1 C 0.799(2) 0.6551(7) 0.4666(16) 0.053(4) Uani 1 1 d . . .
H1A H 0.8584 0.6846 0.5145 0.064 Uiso 1 1 calc R . .
N1 N 0.6615(16) 0.6606(5) 0.3406(13) 0.044(3) Uani 1 1 d . . .
C5 C 0.5689(19) 0.6173(7) 0.2829(19) 0.056(5) Uani 1 1 d . . .
H5 H 0.4655 0.6207 0.1991 0.067 Uiso 1 1 calc R . .
C7 C 1.0261(17) 0.5022(6) 0.6273(14) 0.040(4) Uani 1 1 d . . .
H7 H 1.0676 0.5350 0.6792 0.048 Uiso 1 1 calc R A .
Br1A Br 1.6194(8) 0.3984(3) 1.2660(8) 0.090(2) Uani 0.80 1 d P A 1
Br1B Br 1.647(3) 0.3988(9) 1.216(3) 0.076(7) Uani 0.20 1 d P A 2

loop_
_atom_site_aniso_label
_atom_site_aniso_U_11
_atom_site_aniso_U_22
_atom_site_aniso_U_33
_atom_site_aniso_U_23
_atom_site_aniso_U_13
_atom_site_aniso_U_12
Zn2 0.0284(8) 0.0457(11) 0.0346(9) 0.0018(8) 0.0043(6) -0.0054(8)
Zn1 0.0220(8) 0.0522(12) 0.0372(9) -0.0026(8) 0.0032(6) -0.0042(8)
N4 0.021(6) 0.062(9) 0.042(7) 0.010(6) 0.010(5) -0.005(6)
N3 0.024(6) 0.041(8) 0.052(7) 0.017(6) 0.010(5) -0.002(5)
N2 0.023(6) 0.037(7) 0.032(6) 0.002(5) -0.001(4) -0.001(5)
N5 0.024(6) 0.051(8) 0.042(7) 0.015(6) 0.001(5) 0.001(6)
C11 0.018(6) 0.051(10) 0.028(7) 0.007(6) 0.002(5) 0.001(6)
C14 0.020(6) 0.046(9) 0.034(7) 0.008(6) 0.012(5) 0.000(6)
C8 0.027(7) 0.030(9) 0.056(9) 0.014(7) 0.004(6) -0.005(7)
C3 0.032(8) 0.054(11) 0.057(9) 0.023(8) 0.020(7) 0.005(8)
C13 0.034(8) 0.066(12) 0.033(8) 0.009(7) 0.001(6) -0.006(8)
C12 0.041(9) 0.052(11) 0.050(9) 0.009(8) 0.002(7) -0.017(8)
C9 0.065(11) 0.045(11) 0.042(9) -0.003(8) -0.004(8) -0.012(9)
C4 0.056(11) 0.056(13) 0.096(14) 0.015(11) 0.012(10) -0.004(10)
C6 0.026(7) 0.056(11) 0.048(9) 0.020(8) -0.002(6) 0.004(7)
C10 0.039(9) 0.062(13) 0.061(11) 0.001(9) -0.010(7) -0.003(9)
C2 0.065(11) 0.044(11) 0.048(10) -0.001(8) -0.006(8) 0.019(9)
O1 0.022(5) 0.084(9) 0.025(5) -0.012(5) 0.001(4) -0.005(5)
O2 0.015(5) 0.067(8) 0.079(7) 0.040(6) 0.014(5) 0.022(5)
C1 0.062(10) 0.052(11) 0.035(8) -0.011(7) -0.005(7) 0.013(9)
N1 0.039(7) 0.047(9) 0.041(7) 0.007(6) 0.003(5) 0.012(6)
C5 0.029(8) 0.061(13) 0.064(11) 0.016(9) -0.009(7) 0.003(8)
C7 0.028(7) 0.048(10) 0.033(8) 0.010(6) -0.009(6) -0.004(7)
Br1A 0.051(3) 0.080(3) 0.121(4) -0.042(3) -0.007(3) -0.007(2)
Br1B 0.053(8) 0.034(7) 0.148(19) -0.047(9) 0.041(9) -0.030(6)

loop_
_atom_type_symbol
_atom_type_description
_atom_type_scat_dispersion_real
_atom_type_scat_dispersion_imag
_atom_type_scat_source
C C 0.0033 0.0016 'International Tables Vol C Tables 4.2.6.8 and 6.1.1.4'
H H 0.0000 0.0000 'International Tables Vol C Tables 4.2.6.8 and 6.1.1.4'
N N 0.0061 0.0033 'International Tables Vol C Tables 4.2.6.8 and 6.1.1.4'
O O 0.0106 0.0060 'International Tables Vol C Tables 4.2.6.8 and 6.1.1.4'
Zn Zn 0.2839 1.4301 'International Tables Vol C Tables 4.2.6.8 and 6.1.1.4'
Br Br -0.2901 2.4595 'International Tables Vol C Tables 4.2.6.8 and 6.1.1.4'

loop_
_geom_angle_atom_site_label_1
_geom_angle_atom_site_label_2
_geom_angle_atom_site_label_3
_geom_angle
_geom_angle_site_symmetry_1
_geom_angle_site_symmetry_3
O1 Zn2 O2 112.5(4) 4_566 .
O1 Zn2 N1 104.9(5) 4_566 2_646
O2 Zn2 N1 118.0(5) . 2_646
O1 Zn2 N4 107.2(4) 4_566 .
O2 Zn2 N4 109.4(4) . .
N1 Zn2 N4 104.1(5) 2_646 .
O1 Zn1 O2 102.8(4) . 1_655
O1 Zn1 N2 104.1(4) . .
O2 Zn1 N2 111.6(4) 1_655 .
O1 Zn1 Br1B 109.2(7) . .
O2 Zn1 Br1B 113.6(9) 1_655 .
N2 Zn1 Br1B 114.4(7) . .
O1 Zn1 Br1A 122.9(4) . .
O2 Zn1 Br1A 108.9(4) 1_655 .
N2 Zn1 Br1A 106.5(4) . .
Br1B Zn1 Br1A 13.8(6) . .
N3 N4 N5 111.5(11) . .
N3 N4 Zn2 120.5(9) . .
N5 N4 Zn2 127.4(8) . .
N4 N3 N2 107.5(10) . .
N3 N2 C14 105.8(10) . .
N3 N2 Zn1 115.0(8) . .
C14 N2 Zn1 138.8(9) . .
C14 N5 N4 106.1(10) . .
C10 C11 C12 119.0(14) . .
C10 C11 C14 122.6(12) . .
C12 C11 C14 118.3(13) . .
N5 C14 N2 109.2(11) . .
N5 C14 C11 122.9(11) . .
N2 C14 C11 127.9(11) . .
C13 C8 C9 118.3(14) . .
C13 C8 C7 122.9(13) . .
C9 C8 C7 118.1(13) . .
C2 C3 C4 117.4(16) . .
C2 C3 C6 124.0(14) . .
C4 C3 C6 117.2(16) . .
C8 C13 C12 121.3(13) . .
C11 C12 C13 120.1(14) . .
C8 C9 C10 121.3(15) . .
C5 C4 C3 118.3(17) . .
C3 C6 C7 119.8(14) . .
C3 C6 C7 111.4(12) . 3_766
C7 C6 C7 90.7(10) . 3_766
C11 C10 C9 119.9(14) . .
C3 C2 C1 120.3(15) . .
Zn2 O1 Zn1 134.3(5) 4_665 .
Zn2 O2 Zn1 123.5(5) . 1_455
N1 C1 C2 122.7(16) . .
C1 N1 C5 116.5(14) . .
C1 N1 Zn2 122.9(12) . 2_656
C5 N1 Zn2 119.6(10) . 2_656
N1 C5 C4 124.4(15) . .
C8 C7 C6 118.7(12) . .
C8 C7 C6 117.1(12) . 3_766
C6 C7 C6 89.3(10) . 3_766

loop_
_geom_bond_atom_site_label_1
_geom_bond_atom_site_label_2
_geom_bond_distance
_geom_bond_site_symmetry_2
Zn2 O1 1.897(8) 4_566
Zn2 O2 1.983(9) .
Zn2 N1 2.019(12) 2_646
Zn2 N4 2.025(11) .
Zn1 O1 1.921(8) .
Zn1 O2 1.987(9) 1_655
Zn1 N2 2.044(10) .
Zn1 Br1B 2.32(2) .
Zn1 Br1A 2.344(7) .
N4 N3 1.298(14) .
N4 N5 1.324(15) .
N3 N2 1.338(15) .
N2 C14 1.373(15) .
N5 C14 1.307(16) .
C11 C10 1.36(2) .
C11 C12 1.384(18) .
C11 C14 1.467(18) .
C8 C13 1.36(2) .
C8 C9 1.374(19) .
C8 C7 1.531(18) .
C3 C2 1.37(2) .
C3 C4 1.39(2) .
C3 C6 1.49(2) .
C13 C12 1.39(2) .
C9 C10 1.39(2) .
C4 C5 1.36(2) .
C6 C7 1.535(16) .
C6 C7 1.63(2) 3_766
C2 C1 1.37(2) .
O1 Zn2 1.897(8) 4_665
O2 Zn1 1.987(9) 1_455
C1 N1 1.320(17) .
N1 C5 1.35(2) .
N1 Zn2 2.019(12) 2_656
C7 C6 1.63(2) 3_766
